data_2311016
loop_
_publ_author_name
'Wadsley, A.D.'

_publ_section_title
;
 The structure of lithiophorite, (Al, Li) Mn O2 (O H)2
;
_journal_name_full 'Acta Crystallographica (1,1948-23,1967)'
_journal_page_first 676
_journal_page_last 680
_journal_volume 5
_journal_year 1952
_chemical_formula_sum 'Al0.68 H2 Li0.32 Mn O4'
_chemical_name_systematic '(Li0.32 Al0.68) Mn O2 (O H)2'
_space_group_IT_number 12
_symmetry_space_group_name_Hall '-C 2y'
_symmetry_space_group_name_H-M 'C 1 2/m 1'
_cell_angle_alpha 90
_cell_angle_beta 100.5
_cell_angle_gamma 90
_cell_formula_units_Z 2
_cell_length_a 5.06
_cell_length_b 2.91
_cell_length_c 9.55
_cell_volume 138.265
_citation_journal_id_ASTM ACCRA9
_cod_data_source_file Wadsley_ACCRA9_1952_174.cif
_cod_data_source_block H2Al0.68Li0.32Mn1O4
_cod_original_cell_volume 138.2652
_cod_original_formula_sum 'H2 Al0.68 Li0.32 Mn1 O4'
_cod_database_code 2311016

loop_
_symmetry_equiv_pos_as_xyz
x,y,z
-x,y,-z
-x,-y,-z
x,-y,z
x+1/2,y+1/2,z
-x+1/2,y+1/2,-z
-x+1/2,-y+1/2,-z
x+1/2,-y+1/2,z

loop_
_atom_site_label
_atom_site_type_symbol
_atom_site_fract_x
_atom_site_fract_y
_atom_site_fract_z
_atom_site_occupancy
_atom_site_U_iso_or_equiv
Li1 Li+1 0 0.5 0.5 0.32 0.0
O2 O-2 0.794 0 0.397 1 0.0
Mn1 Mn+2 0 0 0 0.18 0.0
O1 O-2 0.696 0 0.103 1 0.0
Mn2 Mn+4 0 0 0 0.82 0.0
Al1 Al+3 0 0.5 0.5 0.68 0.0
